data_7156477
loop_
_publ_author_name
'Aleksandrova, Maiia I.'
'Lozovskiy, Stanislav V.'
'Saulnier, Steve'
'Golovanov, Alexander A.'
'Boyarskaya, Irina A.'
'Vasilyev, Aleksander V.'

_publ_section_title
;
 Hydroarylation of unsaturated carbon-carbon bonds in cross-conjugated
 enynones under the action of superacid CF<sub>3</sub>SO<sub>3</sub>H or
 acidic zeolite HUSY. Reaction mechanism and DFT study on cationic
 intermediate species.
;
_journal_issue 42
_journal_name_full 'Organic &amp; biomolecular chemistry'
_journal_page_first 7891
_journal_page_last 7902
_journal_paper_doi 10.1039/c8ob01985a
_journal_volume 16
_journal_year 2018
_chemical_formula_moiety 'C23 H17 F O'
_chemical_formula_sum 'C23 H17 F O'
_chemical_formula_weight 328.36
_space_group_crystal_system monoclinic
_space_group_IT_number 14
_space_group_name_Hall '-P 2ybc'
_space_group_name_H-M_alt 'P 1 21/c 1'
_symmetry_space_group_name_Hall '-P 2ybc'
_symmetry_space_group_name_H-M 'P 1 21/c 1'
_atom_sites_solution_hydrogens geom
_atom_sites_solution_primary iterative
_audit_creation_date 2018-01-10
_audit_creation_method
;
Olex2 1.2
(compiled 2017.08.10 svn.r3458 for OlexSys, GUI svn.r5381)
;
_audit_update_record
;
2018-06-05 deposited with the CCDC.
2018-10-03 downloaded from the CCDC.
;
_cell_angle_alpha 90
_cell_angle_beta 96.210(2)
_cell_angle_gamma 90
_cell_formula_units_Z 4
_cell_length_a 8.47709(19)
_cell_length_b 19.3161(4)
_cell_length_c 10.6412(2)
_cell_measurement_reflns_used 8068
_cell_measurement_temperature 100(2)
_cell_measurement_theta_max 30.5430
_cell_measurement_theta_min 3.1730
_cell_volume 1732.21(6)
_computing_cell_refinement
;
CrysAlisPro, Agilent Technologies,
Version 1.171.36.32 (release 02-08-2013 CrysAlis171 .NET)
(compiled Aug  2 2013,16:46:58)
;
_computing_data_collection
;
CrysAlisPro, Agilent Technologies,
Version 1.171.36.32 (release 02-08-2013 CrysAlis171 .NET)
(compiled Aug  2 2013,16:46:58)
;
_computing_data_reduction
;
CrysAlisPro, Agilent Technologies,
Version 1.171.36.32 (release 02-08-2013 CrysAlis171 .NET)
(compiled Aug  2 2013,16:46:58)
;
_computing_molecular_graphics 'Olex2 (Dolomanov et al., 2009)'
_computing_publication_material 'Olex2 (Dolomanov et al., 2009)'
_computing_structure_refinement 'ShelXL (Sheldrick, 2015)'
_computing_structure_solution
;
Superflip (Palatinus & Chapuis, 2007;Palatinus & van der Lee, 2008;
Palatinus et al., 2012)
;
_diffrn_ambient_temperature 100(2)
_diffrn_detector_area_resol_mean 16.2096
_diffrn_measured_fraction_theta_full 0.999
_diffrn_measured_fraction_theta_max 0.999
_diffrn_measurement_details
;
#__ type_ start__ end____ width___ exp.time_
  1 omega  -93.00   -4.00   1.0000   14.7100
omega____ theta____ kappa____ phi______ frames
    -      -22.4241  -77.0000  120.0000 89

#__ type_ start__ end____ width___ exp.time_
  2 omega  -78.00  -50.00   1.0000   14.7100
omega____ theta____ kappa____ phi______ frames
    -      -22.4241 -178.0000  -60.0000 28

#__ type_ start__ end____ width___ exp.time_
  3 omega  -87.00  -55.00   1.0000   14.7100
omega____ theta____ kappa____ phi______ frames
    -      -22.4241  -57.0000 -150.0000 32

#__ type_ start__ end____ width___ exp.time_
  4 omega  -45.00   39.00   1.0000   14.7100
omega____ theta____ kappa____ phi______ frames
    -       23.3616  -57.0000  -30.0000 84

#__ type_ start__ end____ width___ exp.time_
  5 omega   63.00   89.00   1.0000   14.7100
omega____ theta____ kappa____ phi______ frames
    -       23.3616   57.0000    0.0000 26

#__ type_ start__ end____ width___ exp.time_
  6 omega   38.00   64.00   1.0000   14.7100
omega____ theta____ kappa____ phi______ frames
    -       23.3616  178.0000  -90.0000 26

#__ type_ start__ end____ width___ exp.time_
  7 omega  -18.00    8.00   1.0000   14.7100
omega____ theta____ kappa____ phi______ frames
    -       23.3616  -57.0000 -150.0000 26

#__ type_ start__ end____ width___ exp.time_
  8 omega   10.00   89.00   1.0000   14.7100
omega____ theta____ kappa____ phi______ frames
    -       23.3616   57.0000  -30.0000 79

#__ type_ start__ end____ width___ exp.time_
  9 omega   -5.00   39.00   1.0000   14.7100
omega____ theta____ kappa____ phi______ frames
    -       23.3616   77.0000   90.0000 44

#__ type_ start__ end____ width___ exp.time_
 10 omega  -52.00    7.00   1.0000   14.7100
omega____ theta____ kappa____ phi______ frames
    -      -22.4241  -77.0000 -150.0000 59

#__ type_ start__ end____ width___ exp.time_
 11 omega  -52.00  -27.00   1.0000   14.7100
omega____ theta____ kappa____ phi______ frames
    -      -22.4241   77.0000    0.0000 25

#__ type_ start__ end____ width___ exp.time_
 12 omega   18.00   44.00   1.0000   14.7100
omega____ theta____ kappa____ phi______ frames
    -      -22.4241   77.0000    0.0000 26

#__ type_ start__ end____ width___ exp.time_
 13 omega  -14.00   25.00   1.0000   14.7100
omega____ theta____ kappa____ phi______ frames
    -       23.3616   19.0000    0.0000 39

#__ type_ start__ end____ width___ exp.time_
 14 omega  -46.00   46.00   1.0000   14.7100
omega____ theta____ kappa____ phi______ frames
    -      -22.4241   38.0000  150.0000 92

#__ type_ start__ end____ width___ exp.time_
 15 omega   65.00   92.00   1.0000   14.7100
omega____ theta____ kappa____ phi______ frames
    -       23.3616   57.0000   30.0000 27

#__ type_ start__ end____ width___ exp.time_
 16 omega  -25.00   65.00   1.0000   14.7100
omega____ theta____ kappa____ phi______ frames
    -       23.3616  -99.0000  -90.0000 90

#__ type_ start__ end____ width___ exp.time_
 17 omega    3.00   28.00   1.0000   14.7100
omega____ theta____ kappa____ phi______ frames
    -       23.3616   57.0000   30.0000 25

#__ type_ start__ end____ width___ exp.time_
 18 omega   -5.00   21.00   1.0000   14.7100
omega____ theta____ kappa____ phi______ frames
    -       23.3616   77.0000   60.0000 26

#__ type_ start__ end____ width___ exp.time_
 19 omega   55.00   81.00   1.0000   14.7100
omega____ theta____ kappa____ phi______ frames
    -       23.3616   77.0000   60.0000 26

#__ type_ start__ end____ width___ exp.time_
 20 omega   47.00   83.00   1.0000   14.7100
omega____ theta____ kappa____ phi______ frames
    -       23.3616 -129.0000  162.2029 36
;
_diffrn_measurement_device_type 'Xcalibur, Eos'
_diffrn_measurement_method '\w scans'
_diffrn_orient_matrix_UB_11 0.0149797000
_diffrn_orient_matrix_UB_12 0.0162310000
_diffrn_orient_matrix_UB_13 0.0598922000
_diffrn_orient_matrix_UB_21 0.0664001000
_diffrn_orient_matrix_UB_22 -0.0219569000
_diffrn_orient_matrix_UB_23 0.0150997000
_diffrn_orient_matrix_UB_31 0.0494642000
_diffrn_orient_matrix_UB_32 0.0245686000
_diffrn_orient_matrix_UB_33 -0.0260833000
_diffrn_radiation_monochromator graphite
_diffrn_radiation_type MoK\a
_diffrn_radiation_wavelength 0.71073
_diffrn_reflns_av_R_equivalents 0.0422
_diffrn_reflns_av_unetI/netI 0.0219
_diffrn_reflns_Laue_measured_fraction_full 0.999
_diffrn_reflns_Laue_measured_fraction_max 0.999
_diffrn_reflns_limit_h_max 11
_diffrn_reflns_limit_h_min -11
_diffrn_reflns_limit_k_max 25
_diffrn_reflns_limit_k_min -25
_diffrn_reflns_limit_l_max 13
_diffrn_reflns_limit_l_min -13
_diffrn_reflns_number 30881
_diffrn_reflns_point_group_measured_fraction_full 0.999
_diffrn_reflns_point_group_measured_fraction_max 0.999
_diffrn_reflns_theta_full 25.242
_diffrn_reflns_theta_max 27.493
_diffrn_reflns_theta_min 2.637
_diffrn_source 'Enhance (Mo) X-ray Source'
_exptl_absorpt_coefficient_mu 0.083
_exptl_absorpt_correction_T_max 1.00000
_exptl_absorpt_correction_T_min 0.74911
_exptl_absorpt_correction_type multi-scan
_exptl_absorpt_process_details
;
CrysAlisPro, Agilent Technologies,
Version 1.171.36.32 (release 02-08-2013 CrysAlis171 .NET)
(compiled Aug  2 2013,16:46:58)
Empirical absorption correction using spherical harmonics,
 implemented in SCALE3 ABSPACK scaling algorithm.
;
_exptl_crystal_colour 'clear colourless'
_exptl_crystal_colour_lustre clear
_exptl_crystal_colour_primary colourless
_exptl_crystal_density_diffrn 1.259
_exptl_crystal_description prism
_exptl_crystal_F_000 688
_exptl_crystal_size_max 0.2
_exptl_crystal_size_mid 0.2
_exptl_crystal_size_min 0.2
_refine_diff_density_max 0.385
_refine_diff_density_min -0.197
_refine_diff_density_rms 0.040
_refine_ls_extinction_method none
_refine_ls_goodness_of_fit_ref 1.032
_refine_ls_hydrogen_treatment constr
_refine_ls_matrix_type full
_refine_ls_number_parameters 226
_refine_ls_number_reflns 3969
_refine_ls_number_restraints 0
_refine_ls_restrained_S_all 1.032
_refine_ls_R_factor_all 0.0477
_refine_ls_R_factor_gt 0.0399
_refine_ls_shift/su_max 0.001
_refine_ls_shift/su_mean 0.000
_refine_ls_structure_factor_coef Fsqd
_refine_ls_weighting_details 'w=1/[\s^2^(Fo^2^)+(0.0457P)^2^+0.6189P] where P=(Fo^2^+2Fc^2^)/3'
_refine_ls_weighting_scheme calc
_refine_ls_wR_factor_gt 0.0972
_refine_ls_wR_factor_ref 0.1018
_reflns_Friedel_coverage 0.000
_reflns_number_gt 3446
_reflns_number_total 3969
_reflns_threshold_expression 'I > 2\s(I)'
_cod_data_source_file c8ob01985a2.cif
_cod_data_source_block 7072-8496_vasilev073
_cod_depositor_comments 'Adding full bibliography for 7156474--7156479.cif.'
_cod_original_cell_volume 1732.22(7)
_cod_database_code 7156477
_shelx_shelxl_version_number 2014/7
_chemical_oxdiff_formula 'C23 H17 F O'
_shelx_space_group_comment
;
The symmetry employed for this shelxl refinement is uniquely defined
by the following loop, which should always be used as a source of
symmetry information in preference to the above space-group names.
They are only intended as comments.
;
_shelx_estimated_absorpt_t_max 0.984
_shelx_estimated_absorpt_t_min 0.984
_reflns_odcompleteness_completeness 99.89
_reflns_odcompleteness_iscentric 1
_reflns_odcompleteness_theta 28.51
_olex2_refinement_description
;
1. Fixed Uiso
 At 1.2 times of:
  All C(H) groups
2.a Aromatic/amide H refined with riding coordinates:
 C5(H5), C6(H6), C7(H7), C8(H8), C10(H10), C11(H11), C12(H12), C13(H13),
 C14(H14), C15(H15), C16(H16), C18(H18), C19(H19), C20(H20), C21(H21), C22(H22),
  C23(H23)
;
_olex2_submission_special_instructions 'No special instructions were received'

loop_
_space_group_symop_operation_xyz
'x, y, z'
'-x, y+1/2, -z+1/2'
'-x, -y, -z'
'x, -y-1/2, z-1/2'

loop_
_atom_site_label
_atom_site_type_symbol
_atom_site_fract_x
_atom_site_fract_y
_atom_site_fract_z
_atom_site_U_iso_or_equiv
_atom_site_adp_type
_atom_site_occupancy
_atom_site_site_symmetry_order
_atom_site_calc_flag
_atom_site_refinement_flags_posn
F1 F -0.10616(11) 0.59106(4) 0.50474(8) 0.0412(2) Uani 1 1 d .
O2 O 0.10749(10) 0.47071(4) 0.16102(8) 0.0253(2) Uani 1 1 d .
C1 C 0.41174(13) 0.62626(6) 0.05419(10) 0.0171(2) Uani 1 1 d .
C2 C 0.37535(13) 0.57386(5) -0.16590(10) 0.0180(2) Uani 1 1 d .
C3 C 0.33248(12) 0.57436(5) -0.03431(10) 0.0166(2) Uani 1 1 d .
C4 C 0.15292(13) 0.52619(6) 0.12100(11) 0.0195(2) Uani 1 1 d .
C5 C 0.48653(13) 0.60610(6) 0.17187(11) 0.0205(2) Uani 1 1 d .
H5 H 0.4899 0.5585 0.1948 0.025 Uiso 1 1 calc R
C6 C 0.22768(13) 0.52768(6) 0.00155(11) 0.0187(2) Uani 1 1 d .
H6 H 0.1984 0.4915 -0.0568 0.022 Uiso 1 1 calc R
C7 C 0.53132(14) 0.58696(6) -0.19070(11) 0.0207(2) Uani 1 1 d .
H7 H 0.6094 0.5989 -0.1233 0.025 Uiso 1 1 calc R
C8 C 0.11939(13) 0.59297(6) 0.18225(11) 0.0204(2) Uani 1 1 d .
H8 H 0.1446 0.6350 0.1427 0.024 Uiso 1 1 calc R
C9 C 0.00958(13) 0.65882(6) 0.35420(11) 0.0228(2) Uani 1 1 d .
C10 C 0.05485(13) 0.59553(6) 0.29123(11) 0.0218(2) Uani 1 1 d .
H10 H 0.0368 0.5527 0.3313 0.026 Uiso 1 1 calc R
C11 C 0.57263(16) 0.58261(6) -0.31314(12) 0.0267(3) Uani 1 1 d .
H11 H 0.6796 0.5899 -0.3289 0.032 Uiso 1 1 calc R
C12 C 0.40956(14) 0.69635(6) 0.02118(11) 0.0224(2) Uani 1 1 d .
H12 H 0.3625 0.7105 -0.0598 0.027 Uiso 1 1 calc R
C13 C 0.26083(15) 0.55867(6) -0.26678(11) 0.0232(3) Uani 1 1 d .
H13 H 0.1542 0.5503 -0.2514 0.028 Uiso 1 1 calc R
C14 C 0.55622(15) 0.65537(7) 0.25581(12) 0.0255(3) Uani 1 1 d .
H14 H 0.6083 0.6413 0.3352 0.031 Uiso 1 1 calc R
C15 C 0.45819(18) 0.56764(6) -0.41240(12) 0.0302(3) Uani 1 1 d .
H15 H 0.4864 0.5655 -0.4963 0.036 Uiso 1 1 calc R
C16 C 0.47608(16) 0.74528(6) 0.10676(13) 0.0296(3) Uani 1 1 d .
H16 H 0.4711 0.7930 0.0851 0.036 Uiso 1 1 calc R
C17 C -0.07380(15) 0.65490(7) 0.45987(12) 0.0291(3) Uani 1 1 d .
C18 C 0.54970(16) 0.72498(7) 0.22359(13) 0.0288(3) Uani 1 1 d .
H18 H 0.5956 0.7587 0.2815 0.035 Uiso 1 1 calc R
C19 C 0.04131(15) 0.72597(7) 0.31286(12) 0.0280(3) Uani 1 1 d .
H19 H 0.1012 0.7317 0.2431 0.034 Uiso 1 1 calc R
C20 C 0.30258(17) 0.55584(6) -0.38938(12) 0.0293(3) Uani 1 1 d .
H20 H 0.2242 0.5458 -0.4577 0.035 Uiso 1 1 calc R
C21 C -0.12872(16) 0.71170(8) 0.52002(13) 0.0357(3) Uani 1 1 d .
H21 H -0.1860 0.7062 0.5913 0.043 Uiso 1 1 calc R
C22 C -0.09884(16) 0.77688(8) 0.47448(14) 0.0362(3) Uani 1 1 d .
H22 H -0.1373 0.8167 0.5137 0.043 Uiso 1 1 calc R
C23 C -0.01277(17) 0.78418(7) 0.37163(13) 0.0342(3) Uani 1 1 d .
H23 H 0.0092 0.8290 0.3414 0.041 Uiso 1 1 calc R

loop_
_atom_site_aniso_label
_atom_site_aniso_U_11
_atom_site_aniso_U_22
_atom_site_aniso_U_33
_atom_site_aniso_U_23
_atom_site_aniso_U_13
_atom_site_aniso_U_12
F1 0.0510(5) 0.0418(5) 0.0352(5) -0.0050(4) 0.0246(4) -0.0145(4)
O2 0.0218(4) 0.0219(4) 0.0333(5) 0.0055(3) 0.0079(4) -0.0025(3)
C1 0.0158(5) 0.0153(5) 0.0210(5) -0.0018(4) 0.0055(4) -0.0011(4)
C2 0.0227(6) 0.0103(5) 0.0218(5) -0.0004(4) 0.0058(4) 0.0018(4)
C3 0.0157(5) 0.0139(5) 0.0204(5) -0.0004(4) 0.0024(4) 0.0022(4)
C4 0.0136(5) 0.0223(6) 0.0225(6) 0.0026(4) 0.0012(4) -0.0009(4)
C5 0.0204(5) 0.0169(5) 0.0243(6) 0.0006(4) 0.0035(4) -0.0011(4)
C6 0.0177(5) 0.0168(5) 0.0215(5) -0.0024(4) 0.0016(4) -0.0007(4)
C7 0.0234(6) 0.0123(5) 0.0273(6) 0.0024(4) 0.0071(5) 0.0018(4)
C8 0.0170(5) 0.0212(6) 0.0231(6) 0.0024(4) 0.0029(4) 0.0000(4)
C9 0.0176(5) 0.0302(6) 0.0203(6) -0.0033(5) 0.0004(4) -0.0016(5)
C10 0.0181(5) 0.0256(6) 0.0214(6) 0.0005(4) 0.0010(4) -0.0032(4)
C11 0.0341(7) 0.0139(5) 0.0355(7) 0.0056(5) 0.0189(6) 0.0046(5)
C12 0.0250(6) 0.0171(5) 0.0251(6) 0.0017(4) 0.0033(5) -0.0013(4)
C13 0.0278(6) 0.0176(5) 0.0243(6) -0.0025(4) 0.0034(5) -0.0010(4)
C14 0.0257(6) 0.0284(6) 0.0221(6) -0.0021(5) 0.0009(5) -0.0047(5)
C15 0.0556(9) 0.0136(5) 0.0245(6) 0.0007(5) 0.0185(6) 0.0037(5)
C16 0.0359(7) 0.0156(5) 0.0378(7) -0.0029(5) 0.0060(6) -0.0050(5)
C17 0.0246(6) 0.0367(7) 0.0264(6) -0.0057(5) 0.0051(5) -0.0078(5)
C18 0.0317(7) 0.0241(6) 0.0310(7) -0.0107(5) 0.0055(5) -0.0091(5)
C19 0.0275(6) 0.0308(7) 0.0257(6) -0.0020(5) 0.0021(5) -0.0014(5)
C20 0.0467(8) 0.0194(6) 0.0215(6) -0.0032(5) 0.0022(5) -0.0018(5)
C21 0.0268(7) 0.0502(9) 0.0312(7) -0.0168(6) 0.0080(5) -0.0063(6)
C22 0.0285(7) 0.0411(8) 0.0379(8) -0.0204(6) -0.0016(6) 0.0031(6)
C23 0.0356(7) 0.0302(7) 0.0354(7) -0.0070(6) -0.0033(6) 0.0001(6)

loop_
_atom_type_symbol
_atom_type_description
_atom_type_scat_dispersion_real
_atom_type_scat_dispersion_imag
_atom_type_scat_source
C C 0.0033 0.0016 'International Tables Vol C Tables 4.2.6.8 and 6.1.1.4'
H H 0.0000 0.0000 'International Tables Vol C Tables 4.2.6.8 and 6.1.1.4'
F F 0.0171 0.0103 'International Tables Vol C Tables 4.2.6.8 and 6.1.1.4'
O O 0.0106 0.0060 'International Tables Vol C Tables 4.2.6.8 and 6.1.1.4'

loop_
_geom_angle_atom_site_label_1
_geom_angle_atom_site_label_2
_geom_angle_atom_site_label_3
_geom_angle
C5 C1 C3 120.71(10)
C5 C1 C12 119.19(10)
C12 C1 C3 120.08(10)
C7 C2 C3 120.64(10)
C13 C2 C3 120.34(10)
C13 C2 C7 119.00(11)
C2 C3 C1 117.54(9)
C6 C3 C1 122.56(10)
C6 C3 C2 119.88(10)
O2 C4 C6 119.54(10)
O2 C4 C8 121.48(10)
C6 C4 C8 118.65(10)
C14 C5 C1 120.30(11)
C3 C6 C4 127.71(10)
C11 C7 C2 120.39(12)
C10 C8 C4 121.91(11)
C17 C9 C10 120.31(11)
C17 C9 C19 115.71(11)
C19 C9 C10 123.96(11)
C8 C10 C9 125.47(11)
C15 C11 C7 120.10(12)
C16 C12 C1 120.04(11)
C20 C13 C2 120.19(12)
C18 C14 C5 120.08(12)
C11 C15 C20 120.06(11)
C18 C16 C12 120.47(12)
F1 C17 C9 118.12(11)
F1 C17 C21 117.90(12)
C21 C17 C9 123.96(13)
C16 C18 C14 119.86(11)
C23 C19 C9 121.53(12)
C15 C20 C13 120.22(12)
C17 C21 C22 118.62(13)
C21 C22 C23 120.09(13)
C22 C23 C19 120.05(14)

loop_
_geom_bond_atom_site_label_1
_geom_bond_atom_site_label_2
_geom_bond_distance
F1 C17 1.3609(16)
O2 C4 1.2304(14)
C1 C3 1.4854(15)
C1 C5 1.3965(16)
C1 C12 1.3984(15)
C2 C3 1.4842(15)
C2 C7 1.3990(16)
C2 C13 1.3984(16)
C3 C6 1.3496(15)
C4 C6 1.4807(15)
C4 C8 1.4865(16)
C5 C14 1.3923(16)
C7 C11 1.3878(17)
C8 C10 1.3357(16)
C9 C10 1.4650(17)
C9 C17 1.3934(17)
C9 C19 1.4051(18)
C11 C15 1.385(2)
C12 C16 1.3891(17)
C13 C20 1.3893(17)
C14 C18 1.3872(18)
C15 C20 1.386(2)
C16 C18 1.386(2)
C17 C21 1.3764(19)
C19 C23 1.3883(19)
C21 C22 1.382(2)
C22 C23 1.387(2)
